data_7232978
loop_
_publ_author_name
'Heine, Miriam'
'Fink, Lothar'
'Schmidt, Martin U.'

_publ_section_title
;
 Coordination compounds built up from MIICl2 and 3-cyanopyridine: double
 chains, single chains and isolated complexes
;
_journal_issue 29
_journal_name_full CrystEngComm
_journal_page_first 4305
_journal_paper_doi 10.1039/C9CE00412B
_journal_volume 21
_journal_year 2019
_chemical_formula_iupac 'C12 H8 Cl2 Fe N4 '
_chemical_formula_moiety 'C12 H8 Cl2 Fe N4 '
_chemical_formula_structural 'C12 H8 Cl2 Fe N4 '
_chemical_formula_sum 'C12 H8 Cl2 Fe N4'
_chemical_formula_weight 334.97
_chemical_name_common Catena-bis-chloro-di(3-cyanopyridine)ferrat(II)
_chemical_name_systematic
; 
catena-bis-chloro-di(3-cyanopyridine)ferrat(II)
;
_space_group_IT_number 14
_space_group_name_Hall '-P 2ybc'
_space_group_name_H-M_alt 'P 1 21/c 1'
_symmetry_cell_setting monoclinic
_symmetry_space_group_name_Hall '-P 2ybc'
_symmetry_space_group_name_H-M 'P 1 21/c 1'
_cell_angle_alpha 90
_cell_angle_beta 98.5316(67)
_cell_angle_gamma 90
_cell_formula_units_Z 2
_cell_length_a 3.64403(18)
_cell_length_b 13.81346(76)
_cell_length_c 13.1192(11)
_cell_measurement_temperature 298
_cell_volume 653.07(7)
_computing_cell_refinement 'DASH (David <i> et al.</i> , 2004)'
_computing_data_collection 'STOE WINXPOW (STOE & Cie GmbH, 2004)'
_computing_data_reduction 'DASH (David <i>et al.</i>, 2004)'
_computing_molecular_graphics 'MERCURY (Macrea <i>et al.</i>)'
_computing_structure_refinement 'TOPAS (Coelho, 2018)'
_computing_structure_solution 'DASH (David <i>et al.</i>, 2004)'
_diffrn_ambient_temperature 298
_diffrn_detector Dectris
_diffrn_detector_type 'Mythen silicon strip detector'
_diffrn_measurement_device_type 'STOE Stadi-P'
_diffrn_radiation_monochromator 'primary focussing, Ge 111'
_diffrn_radiation_source 'X-ray tube'
_diffrn_radiation_type 'Mo K\a~1~'
_diffrn_radiation_wavelength 0.70930
_diffrn_source_target STOE
_diffrn_source_type STOE
_exptl_crystal_colour yellow
_exptl_crystal_density_diffrn 1.704
_pd_instr_location ' ?'
_pd_meas_2theta_range_inc 0.015
_pd_meas_2theta_range_max 60.115
_pd_meas_2theta_range_min 1
_pd_meas_number_of_points 3942
_pd_meas_scan_method step
_pd_proc_2theta_range_inc 0.015
_pd_proc_2theta_range_max 60.1156
_pd_proc_2theta_range_min 2.11
_pd_proc_info_excluded_regions none
_pd_proc_ls_background_function 'Chebychev polynomial'
_pd_proc_ls_pref_orient_corr none
_pd_proc_ls_profile_function
;
modified spherical harmonics(Coelho, 2018)
;
_pd_proc_ls_prof_R_factor 0.02682
_pd_proc_ls_prof_wR_expected 0.02260
_pd_proc_ls_prof_wR_factor 0.03448
_pd_spec_mounting
;
Specimen was measured in a boro silicate glass capillary (Hilgenberg).
;
_pd_spec_mount_mode transmission
_refine_ls_extinction_method none
_refine_ls_goodness_of_fit_all 1.525
_refine_ls_hydrogen_treatment mixed
_refine_ls_matrix_type fullcycle
_refine_ls_number_constraints 2
_refine_ls_number_parameters 85
_refine_ls_number_restraints 29
_refine_ls_R_I_factor 1.6997
_refine_ls_weighting_details w=1/\s(Y~obs~)^2^
_refine_ls_weighting_scheme sigma
_cod_data_source_file c9ce00412b6.cif
_cod_data_source_block FeCl2(3-cypy)2
_cod_depositor_comments 'Adding full bibliography for 7232977--7232987.cif.'
_cod_original_cell_volume 653.068(75)
_cod_original_formula_sum 'C12 H8 Cl2 Fe N4 '
_cod_database_code 7232978

loop_
_symmetry_equiv_pos_as_xyz
'-x, -y, -z'
'-x, y+1/2, -z+1/2'
'x, -y+1/2, z+1/2'
'x, y, z'

loop_
_atom_site_label
_atom_site_type_symbol
_atom_site_symmetry_multiplicity
_atom_site_fract_x
_atom_site_fract_y
_atom_site_fract_z
_atom_site_occupancy
_atom_site_B_iso_or_equiv
_atom_site_U_iso_or_equiv
N1 N 0 0.0079(12) -0.15375(32) 0.06335(35) 1 2.952(64) 0.03739
Fe2 Fe 0 0 0 0 1 2.952(64) 0.03739
C3 C 0 -0.1106(12) -0.22683(27) -0.00050(30) 1 2.952(64) 0.03739
C4 C 0 0.1230(11) -0.17127(29) 0.16446(31) 1 2.952(64) 0.03739
Cl5 Cl 0 -0.4236(13) 0.04356(22) 0.12452(27) 1 2.952(64) 0.03739
C6 C 0 -0.1171(12) -0.32137(29) 0.03200(32) 1 2.952(64) 0.03739
H7 H 0 -0.1945(52) -0.21322(96) -0.0726(12) 1 3.543(77) 0.04487
C8 C 0 0.1171(13) -0.26552(29) 0.20184(29) 1 2.952(64) 0.03739
H9 H 0 0.2153(58) -0.1184(12) 0.2130(12) 1 3.543(77) 0.04487
C10 C 0 -0.0043(13) -0.34194(28) 0.13437(31) 1 2.952(64) 0.03739
C11 C 0 -0.2597(15) -0.39301(35) -0.04419(40) 1 2.952(64) 0.03739
H12 H 0 0.1993(52) -0.2756(19) 0.2751(13) 1 3.543(77) 0.04487
H13 H 0 -0.0163(69) -0.4099(12) 0.1589(11) 1 3.543(77) 0.04487
N14 N 0 -0.3852(25) -0.44483(43) -0.10615(46) 1 2.952(64) 0.03739

loop_
_atom_type_symbol
_atom_type_description
_atom_type_scat_source
C C 'International Tables Vol C Table 6.1.1.4'
H H 'International Tables Vol C Table 6.1.1.4'
Fe Fe 'International Tables Vol C Table 6.1.1.4'
Cl Cl 'International Tables Vol C Table 6.1.1.4'
N N 'International Tables Vol C Table 6.1.1.4'

loop_
_geom_angle_atom_site_label_1
_geom_angle_atom_site_label_2
_geom_angle_atom_site_label_3
_geom_angle
Fe2 N1 C3 119.2(3)
Fe2 N1 C4 120.6(3)
C3 N1 C4 120.14(40)
N1 Fe2 Cl5 87.79(13)
N1 C3 C6 122.67(38)
N1 C3 H7 119.31(88)
C6 C3 H7 118.03(86)
N1 C4 C8 119.60(38)
N1 C4 H9 121.54(96)
C8 C4 H9 118.86(95)
C3 C6 C10 118.87(36)
C3 C6 C11 117.14(38)
C10 C6 C11 123.93(39)
C4 C8 C10 120.1(4)
C4 C8 H12 117.6(16)
C10 C8 H12 122.4(16)
C6 C10 C8 118.71(36)
C6 C10 H13 119.31(91)
C8 C10 H13 121.96(93)
C6 C11 N14 175.93(55)

loop_
_geom_bond_atom_site_label_1
_geom_bond_atom_site_label_2
_geom_bond_distance
N1 Fe2 2.2793(45)
N1 C3 1.3415(58)
N1 C4 1.3524(60)
Fe2 Cl5 2.4822(44)
C3 C6 1.3751(55)
C3 H7 0.968(15)
C4 C8 1.3925(57)
C4 H9 0.994(18)
C6 C10 1.3745(56)
C6 C11 1.4472(63)
C8 C10 1.4062(55)
C8 H12 0.973(17)
C10 H13 0.995(16)
C11 N14 1.1278(77)
